data_4334070
loop_
_publ_author_name
'Daniel J. Hutchinson'
'Lyall R. Hanton'
'Stephen C. Moratti'

_publ_contact_author 'Hanton, Lyall R.'
_publ_contact_author_email lhanton@Chemistry.otago.ac.nz
_publ_section_title
;
 Influence of Terminal Acryloyl Arms on the Coordination Chemistry of a
 Ditopic Pyrimidine-Hydrazone Ligand: Comparison of Pb(II), Zn(II),
 Cu(II), and Ag(I) Complexes
;
_journal_name_full 'Inorganic Chemistry'
_journal_page_first 2716
_journal_page_last 2728
_journal_paper_doi 10.1021/ic3027978
_journal_volume 52
_journal_year 2013
_chemical_formula_moiety 'C33 H37 Cu2 N11 O4'
_chemical_formula_sum 'C33 H37 Cu2 N11 O4'
_chemical_formula_weight 778.84
_chemical_name_systematic
;
 ?
;
_space_group_IT_number 2
_symmetry_cell_setting triclinic
_symmetry_space_group_name_Hall '-P 1'
_symmetry_space_group_name_H-M 'P -1'
_atom_sites_solution_hydrogens geom
_atom_sites_solution_primary direct
_atom_sites_solution_secondary difmap
_audit_creation_method SHELXL-97
_cell_angle_alpha 86.432(3)
_cell_angle_beta 82.154(3)
_cell_angle_gamma 73.922(3)
_cell_formula_units_Z 2
_cell_length_a 13.2961(9)
_cell_length_b 13.8546(9)
_cell_length_c 16.5011(12)
_cell_measurement_reflns_used 9861
_cell_measurement_temperature 90(2)
_cell_measurement_theta_max 24.38
_cell_measurement_theta_min 2.40
_cell_volume 2892.5(3)
_computing_cell_refinement 'Bruker SMART'
_computing_data_collection 'Bruker SMART'
_computing_data_reduction 'Bruker SAINT'
_computing_molecular_graphics 'Bruker SHELXTL'
_computing_publication_material 'Bruker SHELXTL'
_computing_structure_refinement 'SHELXL-97 (Sheldrick, 1997)'
_computing_structure_solution 'SIR97 (Altomare et al., 1999)'
_diffrn_ambient_temperature 90(2)
_diffrn_measured_fraction_theta_full 0.963
_diffrn_measured_fraction_theta_max 0.963
_diffrn_measurement_device_type 'Bruker APEX-II CCD'
_diffrn_measurement_method '\f and \w scans'
_diffrn_radiation_monochromator graphite
_diffrn_radiation_source 'fine-focus sealed tube'
_diffrn_radiation_type MoK\a
_diffrn_radiation_wavelength 0.71073
_diffrn_reflns_av_R_equivalents 0.0520
_diffrn_reflns_av_sigmaI/netI 0.0665
_diffrn_reflns_limit_h_max 15
_diffrn_reflns_limit_h_min -13
_diffrn_reflns_limit_k_max 16
_diffrn_reflns_limit_k_min -16
_diffrn_reflns_limit_l_max 19
_diffrn_reflns_limit_l_min -19
_diffrn_reflns_number 26515
_diffrn_reflns_theta_full 24.43
_diffrn_reflns_theta_max 24.43
_diffrn_reflns_theta_min 1.61
_diffrn_standards_number 0
_exptl_absorpt_coefficient_mu 0.768
_exptl_absorpt_correction_T_max 0.940
_exptl_absorpt_correction_T_min 0.572
_exptl_absorpt_correction_type multi-scan
_exptl_absorpt_process_details 'SADABS (Bruker, 2004)'
_exptl_crystal_colour green
_exptl_crystal_density_diffrn 0.894
_exptl_crystal_description plate
_exptl_crystal_F_000 804
_exptl_crystal_size_max 0.74
_exptl_crystal_size_mid 0.73
_exptl_crystal_size_min 0.08
_refine_diff_density_max 1.008
_refine_diff_density_min -0.628
_refine_diff_density_rms 0.109
_refine_ls_extinction_method none
_refine_ls_goodness_of_fit_ref 1.089
_refine_ls_hydrogen_treatment mixed
_refine_ls_matrix_type full
_refine_ls_number_parameters 457
_refine_ls_number_reflns 9192
_refine_ls_number_restraints 19
_refine_ls_restrained_S_all 1.090
_refine_ls_R_factor_all 0.0896
_refine_ls_R_factor_gt 0.0763
_refine_ls_shift/su_max 0.002
_refine_ls_shift/su_mean 0.000
_refine_ls_structure_factor_coef Fsqd
_refine_ls_weighting_details 'calc w=1/[\s^2^(Fo^2^)+(0.1464P)^2^+0.0000P] where P=(Fo^2^+2Fc^2^)/3'
_refine_ls_weighting_scheme calc
_refine_ls_wR_factor_gt 0.2199
_refine_ls_wR_factor_ref 0.2318
_reflns_number_gt 6749
_reflns_number_total 9192
_reflns_threshold_expression >2sigma(I)
_cod_data_source_file ic3027978_si_001_3.cif
_cod_data_source_block Complex_2(sdjh780)
_cod_original_sg_symbol_H-M 'P -1 '
_cod_database_code 4334070

loop_
_symmetry_equiv_pos_as_xyz
'x, y, z'
'-x, -y, -z'

loop_
_atom_site_label
_atom_site_type_symbol
_atom_site_fract_x
_atom_site_fract_y
_atom_site_fract_z
_atom_site_U_iso_or_equiv
_atom_site_adp_type
_atom_site_occupancy
_atom_site_symmetry_multiplicity
_atom_site_calc_flag
_atom_site_refinement_flags
C1 C 0.2496(8) 0.0696(7) 0.4612(6) 0.108(3) Uani 1 1 d .
H1A H 0.2117 0.0436 0.4289 0.130 Uiso 1 1 calc R
H1B H 0.2145 0.1195 0.4982 0.130 Uiso 1 1 calc R
C2 C 0.3507(7) 0.0365(6) 0.4546(5) 0.084(2) Uani 1 1 d .
H2 H 0.3871 0.0636 0.4874 0.101 Uiso 1 1 calc R
C3 C 0.4122(6) -0.0430(5) 0.3968(4) 0.0648(17) Uani 1 1 d .
C4 C 0.4089(4) -0.1368(4) 0.2826(4) 0.0590(16) Uani 1 1 d .
H4A H 0.3589 -0.1649 0.2613 0.071 Uiso 1 1 calc R
H4B H 0.4577 -0.1907 0.3093 0.071 Uiso 1 1 calc R
C5 C 0.4675(4) -0.0928(4) 0.2146(4) 0.0454(12) Uani 1 1 d .
C6 C 0.4407(4) 0.0096(4) 0.1960(4) 0.0521(13) Uani 1 1 d .
H6 H 0.3861 0.0531 0.2282 0.062 Uiso 1 1 calc R
C7 C 0.4936(5) 0.0461(4) 0.1316(4) 0.0545(14) Uani 1 1 d .
H7 H 0.4760 0.1147 0.1195 0.065 Uiso 1 1 calc R
C8 C 0.5749(4) -0.0192(4) 0.0828(4) 0.0498(13) Uani 1 1 d .
H8 H 0.6124 0.0049 0.0381 0.060 Uiso 1 1 calc R
C9 C 0.5978(4) -0.1190(4) 0.1025(3) 0.0414(11) Uani 1 1 d .
C10 C 0.6805(4) -0.1950(3) 0.0553(3) 0.0382(10) Uani 1 1 d .
H10 H 0.7224 -0.1778 0.0100 0.046 Uiso 1 1 calc R
C11 C 0.8288(4) -0.3535(4) -0.0282(3) 0.0489(12) Uani 1 1 d .
H11A H 0.7893 -0.3169 -0.0703 0.073 Uiso 1 1 calc R
H11B H 0.8698 -0.4181 -0.0480 0.073 Uiso 1 1 calc R
H11C H 0.8750 -0.3168 -0.0137 0.073 Uiso 1 1 calc R
C12 C 0.7540(4) -0.4565(3) 0.0809(3) 0.0347(10) Uani 1 1 d .
C13 C 0.8112(3) -0.5487(3) 0.0498(3) 0.0341(10) Uani 1 1 d .
H13 H 0.8575 -0.5532 0.0017 0.041 Uiso 1 1 calc R
C14 C 0.7973(3) -0.6337(3) 0.0925(3) 0.0343(10) Uani 1 1 d .
C15 C 0.6811(3) -0.5355(3) 0.1926(3) 0.0359(10) Uani 1 1 d .
C16 C 0.6160(5) -0.5284(4) 0.2732(4) 0.0576(15) Uani 1 1 d .
H16A H 0.6590 -0.5628 0.3140 0.086 Uiso 1 1 calc R
H16B H 0.5597 -0.5587 0.2710 0.086 Uiso 1 1 calc R
H16C H 0.5871 -0.4590 0.2869 0.086 Uiso 1 1 calc R
C17 C 0.9111(4) -0.7536(4) -0.0129(3) 0.0460(12) Uani 1 1 d .
H17A H 0.9251 -0.6938 -0.0386 0.069 Uiso 1 1 calc R
H17B H 0.8726 -0.7805 -0.0467 0.069 Uiso 1 1 calc R
H17C H 0.9766 -0.8025 -0.0057 0.069 Uiso 1 1 calc R
C18 C 0.8517(4) -0.8962(3) 0.1000(3) 0.0371(10) Uani 1 1 d .
H18 H 0.8953 -0.9217 0.0528 0.044 Uiso 1 1 calc R
C19 C 0.8115(4) -0.9591(4) 0.1622(3) 0.0389(10) Uani 1 1 d .
C20 C 0.8339(4) 0.9369(3) 0.1595(4) 0.0446(12) Uani 1 1 d .
H20 H 0.8800 0.9022 0.1168 0.054 Uiso 1 1 calc R
C21 C 0.7867(4) 0.8857(4) 0.2213(4) 0.0529(14) Uani 1 1 d .
H21 H 0.8008 0.8161 0.2206 0.064 Uiso 1 1 calc R
C22 C 0.7210(6) 0.9373(4) 0.2817(4) 0.0631(16) Uani 1 1 d .
H22 H 0.6872 0.9037 0.3225 0.076 Uiso 1 1 calc R
C23 C 0.7026(4) -0.9596(4) 0.2845(4) 0.0499(13) Uani 1 1 d .
C24 C 0.6385(6) -0.8986(6) 0.3548(5) 0.084(2) Uani 1 1 d .
H24A H 0.6450 -0.9398 0.4045 0.101 Uiso 1 1 calc R
H24B H 0.6667 -0.8424 0.3611 0.101 Uiso 1 1 calc R
C25 C 0.5118(9) -0.7673(7) 0.3137(6) 0.104(3) Uani 1 1 d U
C26 C 0.3968(9) -0.7230(11) 0.3228(8) 0.179(7) Uani 1 1 d .
H26 H 0.3563 -0.7615 0.3523 0.215 Uiso 1 1 calc RD
C27 C 0.3486(18) -0.6426(14) 0.2963(11) 0.229(9) Uani 1 1 d DU
H27A H 0.3849 -0.6009 0.2663 0.275 Uiso 1 1 calc R
H27B H 0.2754 -0.6225 0.3061 0.275 Uiso 1 1 calc R
C28 C 0.3811(5) -0.3494(4) 0.1932(4) 0.0532(14) Uani 1 1 d .
C29 C 0.2756(6) -0.3622(8) 0.1916(5) 0.092(3) Uani 1 1 d .
H29A H 0.2605 -0.4061 0.2361 0.138 Uiso 1 1 calc R
H29B H 0.2730 -0.3909 0.1407 0.138 Uiso 1 1 calc R
H29C H 0.2242 -0.2981 0.1969 0.138 Uiso 1 1 calc R
C30 C 0.6661(7) -0.3073(6) 0.3570(5) 0.077(2) Uani 1 1 d .
C31 C 0.6957(13) -0.3201(12) 0.4398(10) 0.186(6) Uani 1 1 d U
H31A H 0.6826 -0.3808 0.4644 0.278 Uiso 1 1 calc R
H31B H 0.6548 -0.2638 0.4718 0.278 Uiso 1 1 calc R
H31C H 0.7693 -0.3243 0.4376 0.278 Uiso 1 1 calc R
C32 C 0.8733(7) -0.7688(5) 0.3539(7) 0.094(3) Uani 1 1 d .
C33 C 0.9517(12) -0.7816(12) 0.4210(9) 0.203(8) Uani 1 1 d .
H33A H 0.9207 -0.7338 0.4632 0.305 Uiso 1 1 calc R
H33B H 1.0171 -0.7704 0.3959 0.305 Uiso 1 1 calc R
H33C H 0.9645 -0.8484 0.4445 0.305 Uiso 1 1 calc R
N1 N 0.5460(3) -0.1560(3) 0.1678(3) 0.0416(10) Uani 1 1 d .
N2 N 0.6914(3) -0.2850(3) 0.0796(3) 0.0385(9) Uani 1 1 d .
N3 N 0.7573(3) -0.3666(3) 0.0425(2) 0.0382(9) Uani 1 1 d .
N4 N 0.6873(3) -0.4497(3) 0.1514(3) 0.0381(9) Uani 1 1 d .
N5 N 0.7345(3) -0.6282(3) 0.1648(2) 0.0351(8) Uani 1 1 d .
N6 N 0.8486(3) -0.7293(3) 0.0671(2) 0.0380(9) Uani 1 1 d .
N7 N 0.8220(3) -0.8020(3) 0.1156(2) 0.0366(9) Uani 1 1 d .
N8 N 0.7463(3) -0.9097(3) 0.2247(2) 0.0383(9) Uani 1 1 d .
N9 N 0.4591(3) -0.3376(3) 0.1951(3) 0.0451(10) Uani 1 1 d .
N10 N 0.6472(4) -0.3052(3) 0.2946(3) 0.0493(11) Uani 1 1 d .
N11 N 0.8143(4) -0.7551(4) 0.3116(3) 0.0615(14) Uani 1 1 d .
O1 O 0.5048(4) -0.0831(3) 0.3966(3) 0.0701(12) Uani 1 1 d .
O2 O 0.3533(3) -0.0611(3) 0.3413(3) 0.0697(13) Uani 1 1 d .
O3 O 0.5357(6) -0.8634(5) 0.3452(4) 0.114(2) Uani 1 1 d .
O4 O 0.5871(5) -0.7402(6) 0.2913(4) 0.119(3) Uani 1 1 d .
Cu1 Cu 0.60146(5) -0.30847(4) 0.17887(4) 0.0402(2) Uani 1 1 d .
Cu2 Cu 0.72342(5) -0.76185(4) 0.21465(4) 0.0390(2) Uani 1 1 d .

loop_
_atom_site_aniso_label
_atom_site_aniso_U_11
_atom_site_aniso_U_22
_atom_site_aniso_U_33
_atom_site_aniso_U_23
_atom_site_aniso_U_13
_atom_site_aniso_U_12
C1 0.097(7) 0.106(7) 0.114(8) -0.044(6) 0.022(6) -0.022(5)
C2 0.091(5) 0.072(4) 0.094(6) -0.040(4) 0.010(4) -0.031(4)
C3 0.084(5) 0.055(3) 0.060(4) -0.013(3) 0.004(3) -0.029(3)
C4 0.041(3) 0.048(3) 0.083(4) -0.030(3) 0.004(3) -0.004(2)
C5 0.037(3) 0.039(3) 0.064(3) -0.010(2) -0.015(2) -0.010(2)
C6 0.051(3) 0.042(3) 0.064(4) -0.011(3) -0.016(3) -0.006(2)
C7 0.059(3) 0.031(2) 0.074(4) -0.003(2) -0.028(3) -0.004(2)
C8 0.050(3) 0.037(3) 0.067(4) 0.000(2) -0.022(3) -0.013(2)
C9 0.048(3) 0.037(2) 0.042(3) 0.000(2) -0.014(2) -0.011(2)
C10 0.046(3) 0.033(2) 0.036(2) 0.0049(19) -0.003(2) -0.0131(19)
C11 0.056(3) 0.041(3) 0.051(3) 0.006(2) -0.001(3) -0.020(2)
C12 0.036(2) 0.035(2) 0.042(3) -0.0028(18) -0.008(2) -0.0215(18)
C13 0.024(2) 0.039(2) 0.041(3) -0.0043(19) -0.0002(18) -0.0119(17)
C14 0.022(2) 0.033(2) 0.048(3) -0.0098(19) -0.0073(19) -0.0041(16)
C15 0.031(2) 0.028(2) 0.052(3) -0.0065(19) -0.005(2) -0.0123(17)
C16 0.069(4) 0.048(3) 0.049(3) -0.004(2) 0.011(3) -0.014(3)
C17 0.051(3) 0.044(3) 0.040(3) -0.005(2) 0.004(2) -0.010(2)
C18 0.032(2) 0.035(2) 0.046(3) -0.0074(19) -0.008(2) -0.0087(18)
C19 0.041(3) 0.042(2) 0.038(3) -0.002(2) -0.019(2) -0.011(2)
C20 0.031(2) 0.034(2) 0.068(4) -0.012(2) -0.016(2) -0.0015(18)
C21 0.056(3) 0.028(2) 0.079(4) 0.008(2) -0.013(3) -0.018(2)
C22 0.086(4) 0.049(3) 0.064(4) 0.008(3) -0.012(3) -0.034(3)
C23 0.057(3) 0.043(3) 0.051(3) -0.003(2) -0.003(3) -0.018(2)
C24 0.074(5) 0.087(5) 0.095(6) -0.030(4) 0.034(4) -0.043(4)
C25 0.124(6) 0.074(5) 0.113(6) -0.013(4) 0.004(5) -0.035(4)
C26 0.111(9) 0.184(13) 0.163(12) 0.064(10) 0.066(8) 0.038(8)
C27 0.229(9) 0.229(9) 0.228(9) -0.006(2) -0.028(2) -0.061(3)
C28 0.050(3) 0.063(3) 0.053(3) -0.017(3) -0.005(3) -0.024(3)
C29 0.059(4) 0.145(8) 0.087(6) -0.030(5) -0.004(4) -0.050(5)
C30 0.109(6) 0.079(5) 0.068(5) 0.005(3) -0.042(4) -0.054(4)
C31 0.188(7) 0.186(7) 0.184(7) -0.004(2) -0.026(2) -0.053(3)
C32 0.078(5) 0.052(4) 0.146(9) -0.033(5) 0.010(5) -0.010(3)
C33 0.191(14) 0.208(15) 0.195(15) -0.068(12) -0.135(12) 0.038(11)
N1 0.043(2) 0.0322(19) 0.054(3) -0.0146(18) -0.0078(19) -0.0132(17)
N2 0.049(2) 0.0228(18) 0.047(2) -0.0074(15) -0.0149(19) -0.0082(15)
N3 0.040(2) 0.037(2) 0.038(2) 0.0009(16) -0.0047(17) -0.0113(16)
N4 0.036(2) 0.0330(19) 0.043(2) -0.0034(16) -0.0029(18) -0.0070(15)
N5 0.036(2) 0.0293(18) 0.043(2) 0.0037(15) -0.0046(17) -0.0161(15)
N6 0.034(2) 0.036(2) 0.043(2) 0.0001(16) -0.0015(17) -0.0081(16)
N7 0.035(2) 0.036(2) 0.042(2) 0.0004(16) -0.0158(17) -0.0110(16)
N8 0.047(2) 0.0290(18) 0.040(2) -0.0017(16) -0.0077(18) -0.0100(16)
N9 0.035(2) 0.041(2) 0.063(3) -0.0124(19) -0.005(2) -0.0143(17)
N10 0.054(3) 0.043(2) 0.055(3) -0.0045(19) -0.010(2) -0.0168(19)
N11 0.068(3) 0.055(3) 0.075(4) -0.001(2) -0.047(3) -0.020(2)
O1 0.062(3) 0.066(3) 0.085(3) -0.025(2) -0.003(2) -0.019(2)
O2 0.061(3) 0.059(2) 0.085(3) -0.032(2) 0.014(2) -0.0142(19)
O3 0.126(6) 0.099(4) 0.124(5) -0.010(4) 0.023(4) -0.058(4)
O4 0.100(4) 0.184(6) 0.107(5) -0.085(5) 0.060(4) -0.109(5)
Cu1 0.0429(4) 0.0289(3) 0.0481(4) -0.0049(2) -0.0025(3) -0.0092(2)
Cu2 0.0444(4) 0.0283(3) 0.0432(4) -0.0018(2) -0.0012(3) -0.0101(2)

loop_
_atom_type_symbol
_atom_type_description
_atom_type_scat_dispersion_real
_atom_type_scat_dispersion_imag
_atom_type_scat_source
C C 0.0033 0.0016 'International Tables Vol C Tables 4.2.6.8 and 6.1.1.4'
H H 0.0000 0.0000 'International Tables Vol C Tables 4.2.6.8 and 6.1.1.4'
N N 0.0061 0.0033 'International Tables Vol C Tables 4.2.6.8 and 6.1.1.4'
O O 0.0106 0.0060 'International Tables Vol C Tables 4.2.6.8 and 6.1.1.4'
F F 0.0171 0.0103 'International Tables Vol C Tables 4.2.6.8 and 6.1.1.4'
S S 0.1246 0.1234 'International Tables Vol C Tables 4.2.6.8 and 6.1.1.4'
Cu Cu 0.3201 1.2651 'International Tables Vol C Tables 4.2.6.8 and 6.1.1.4'

loop_
_geom_angle_atom_site_label_1
_geom_angle_atom_site_label_2
_geom_angle_atom_site_label_3
_geom_angle
_geom_angle_site_symmetry_1
_geom_angle_site_symmetry_3
C2 C1 H1A 120.0 . .
C2 C1 H1B 120.0 . .
H1A C1 H1B 120.0 . .
C1 C2 C3 123.0(8) . .
C1 C2 H2 118.5 . .
C3 C2 H2 118.5 . .
O1 C3 O2 123.8(6) . .
O1 C3 C2 123.7(7) . .
O2 C3 C2 112.4(7) . .
O2 C4 C5 110.4(5) . .
O2 C4 H4A 109.6 . .
C5 C4 H4A 109.6 . .
O2 C4 H4B 109.6 . .
C5 C4 H4B 109.6 . .
H4A C4 H4B 108.1 . .
N1 C5 C6 120.1(5) . .
N1 C5 C4 117.7(4) . .
C6 C5 C4 122.1(5) . .
C7 C6 C5 120.2(5) . .
C7 C6 H6 119.9 . .
C5 C6 H6 119.9 . .
C6 C7 C8 119.9(5) . .
C6 C7 H7 120.0 . .
C8 C7 H7 120.0 . .
C9 C8 C7 118.1(6) . .
C9 C8 H8 120.9 . .
C7 C8 H8 120.9 . .
N1 C9 C8 122.3(5) . .
N1 C9 C10 114.5(4) . .
C8 C9 C10 123.1(5) . .
N2 C10 C9 116.2(4) . .
N2 C10 H10 121.9 . .
C9 C10 H10 121.9 . .
N3 C11 H11A 109.5 . .
N3 C11 H11B 109.5 . .
H11A C11 H11B 109.5 . .
N3 C11 H11C 109.5 . .
H11A C11 H11C 109.5 . .
H11B C11 H11C 109.5 . .
N4 C12 N3 115.3(4) . .
N4 C12 C13 121.3(4) . .
N3 C12 C13 123.4(4) . .
C14 C13 C12 117.7(4) . .
C14 C13 H13 121.1 . .
C12 C13 H13 121.1 . .
N5 C14 N6 115.2(4) . .
N5 C14 C13 121.7(4) . .
N6 C14 C13 123.1(4) . .
N4 C15 N5 123.1(4) . .
N4 C15 C16 118.5(4) . .
N5 C15 C16 118.3(4) . .
C15 C16 H16A 109.5 . .
C15 C16 H16B 109.5 . .
H16A C16 H16B 109.5 . .
C15 C16 H16C 109.5 . .
H16A C16 H16C 109.5 . .
H16B C16 H16C 109.5 . .
N6 C17 H17A 109.5 . .
N6 C17 H17B 109.5 . .
H17A C17 H17B 109.5 . .
N6 C17 H17C 109.5 . .
H17A C17 H17C 109.5 . .
H17B C17 H17C 109.5 . .
N7 C18 C19 114.3(4) . .
N7 C18 H18 122.9 . .
C19 C18 H18 122.9 . .
N8 C19 C20 120.1(5) . 1_535
N8 C19 C18 115.1(4) . .
C20 C19 C18 124.8(5) 1_535 .
C21 C20 C19 119.2(5) . 1_575
C21 C20 H20 120.4 . .
C19 C20 H20 120.4 1_575 .
C22 C21 C20 119.2(5) . .
C22 C21 H21 120.4 . .
C20 C21 H21 120.4 . .
C21 C22 C23 120.6(6) . 1_575
C21 C22 H22 119.7 . .
C23 C22 H22 119.7 1_575 .
N8 C23 C22 120.5(5) . 1_535
N8 C23 C24 116.1(5) . .
C22 C23 C24 123.2(6) 1_535 .
O3 C24 C23 113.1(7) . .
O3 C24 H24A 109.0 . .
C23 C24 H24A 109.0 . .
O3 C24 H24B 109.0 . .
C23 C24 H24B 109.0 . .
H24A C24 H24B 107.8 . .
O4 C25 O3 112.4(10) . .
O4 C25 C26 136.9(11) . .
O3 C25 C26 110.4(9) . .
C27 C26 C25 127.7(15) . .
C27 C26 H26 116.2 . .
C25 C26 H26 116.2 . .
C26 C27 H27A 120.0 . .
C26 C27 H27B 120.0 . .
H27A C27 H27B 120.0 . .
N9 C28 C29 178.3(7) . .
C28 C29 H29A 109.5 . .
C28 C29 H29B 109.5 . .
H29A C29 H29B 109.5 . .
C28 C29 H29C 109.5 . .
H29A C29 H29C 109.5 . .
H29B C29 H29C 109.5 . .
N10 C30 C31 174.6(10) . .
C30 C31 H31A 109.5 . .
C30 C31 H31B 109.5 . .
H31A C31 H31B 109.5 . .
C30 C31 H31C 109.5 . .
H31A C31 H31C 109.5 . .
H31B C31 H31C 109.5 . .
N11 C32 C33 174.7(9) . .
C32 C33 H33A 109.5 . .
C32 C33 H33B 109.5 . .
H33A C33 H33B 109.5 . .
C32 C33 H33C 109.5 . .
H33A C33 H33C 109.5 . .
H33B C33 H33C 109.5 . .
C5 N1 C9 119.4(4) . .
C5 N1 Cu1 129.0(4) . .
C9 N1 Cu1 111.6(3) . .
C10 N2 N3 126.0(4) . .
C10 N2 Cu1 117.0(3) . .
N3 N2 Cu1 117.0(3) . .
N2 N3 C12 114.8(4) . .
N2 N3 C11 119.3(4) . .
C12 N3 C11 125.7(4) . .
C15 N4 C12 118.2(4) . .
C15 N4 Cu1 127.4(3) . .
C12 N4 Cu1 114.3(3) . .
C14 N5 C15 117.8(4) . .
C14 N5 Cu2 114.6(3) . .
C15 N5 Cu2 127.4(3) . .
N7 N6 C14 114.1(4) . .
N7 N6 C17 120.2(4) . .
C14 N6 C17 124.7(4) . .
C18 N7 N6 125.1(4) . .
C18 N7 Cu2 116.9(3) . .
N6 N7 Cu2 117.9(3) . .
C23 N8 C19 120.4(4) . .
C23 N8 Cu2 126.5(3) . .
C19 N8 Cu2 113.1(3) . .
C28 N9 Cu1 170.4(5) . .
C30 N10 Cu1 175.0(5) . .
C32 N11 Cu2 165.6(6) . .
C3 O2 C4 115.1(5) . .
C24 O3 C25 112.2(7) . .
C25 O4 Cu2 147.0(6) . .
N2 Cu1 N4 78.48(15) . .
N2 Cu1 N9 131.56(18) . .
N4 Cu1 N9 96.45(16) . .
N2 Cu1 N1 80.58(16) . .
N4 Cu1 N1 159.03(17) . .
N9 Cu1 N1 96.55(16) . .
N2 Cu1 N10 121.00(17) . .
N4 Cu1 N10 97.49(17) . .
N9 Cu1 N10 107.44(18) . .
N1 Cu1 N10 94.22(17) . .
N7 Cu2 N8 80.50(16) . .
N7 Cu2 N5 78.01(16) . .
N8 Cu2 N5 158.44(17) . .
N7 Cu2 O4 157.91(19) . .
N8 Cu2 O4 90.7(2) . .
N5 Cu2 O4 108.7(3) . .
N7 Cu2 N11 107.7(2) . .
N8 Cu2 N11 94.65(18) . .
N5 Cu2 N11 93.51(18) . .
O4 Cu2 N11 93.1(3) . .

loop_
_geom_bond_atom_site_label_1
_geom_bond_atom_site_label_2
_geom_bond_distance
_geom_bond_site_symmetry_2
C1 C2 1.286(12) .
C1 H1A 0.9300 .
C1 H1B 0.9300 .
C2 C3 1.487(9) .
C2 H2 0.9300 .
C3 O1 1.203(8) .
C3 O2 1.359(8) .
C4 O2 1.444(6) .
C4 C5 1.476(8) .
C4 H4A 0.9700 .
C4 H4B 0.9700 .
C5 N1 1.346(6) .
C5 C6 1.389(7) .
C6 C7 1.343(9) .
C6 H6 0.9300 .
C7 C8 1.395(8) .
C7 H7 0.9300 .
C8 C9 1.359(7) .
C8 H8 0.9300 .
C9 N1 1.350(7) .
C9 C10 1.467(7) .
C10 N2 1.262(6) .
C10 H10 0.9300 .
C11 N3 1.437(6) .
C11 H11A 0.9600 .
C11 H11B 0.9600 .
C11 H11C 0.9600 .
C12 N4 1.353(6) .
C12 N3 1.371(6) .
C12 C13 1.382(6) .
C13 C14 1.377(7) .
C13 H13 0.9300 .
C14 N5 1.353(6) .
C14 N6 1.373(6) .
C15 N4 1.350(6) .
C15 N5 1.357(6) .
C15 C16 1.477(7) .
C16 H16A 0.9600 .
C16 H16B 0.9600 .
C16 H16C 0.9600 .
C17 N6 1.465(6) .
C17 H17A 0.9600 .
C17 H17B 0.9600 .
C17 H17C 0.9600 .
C18 N7 1.286(6) .
C18 C19 1.448(7) .
C18 H18 0.9300 .
C19 N8 1.341(6) .
C19 C20 1.390(7) 1_535
C20 C21 1.385(8) .
C20 C19 1.390(7) 1_575
C20 H20 0.9300 .
C21 C22 1.332(9) .
C21 H21 0.9300 .
C22 C23 1.383(8) 1_575
C22 H22 0.9300 .
C23 N8 1.331(7) .
C23 C22 1.383(8) 1_535
C23 C24 1.497(9) .
C24 O3 1.345(10) .
C24 H24A 0.9700 .
C24 H24B 0.9700 .
C25 O4 1.171(10) .
C25 O3 1.367(11) .
C25 C26 1.472(15) .
C26 C27 1.209(17) .
C26 H26 0.9300 .
C27 H27A 0.9300 .
C27 H27B 0.9300 .
C28 N9 1.098(7) .
C28 C29 1.466(9) .
C29 H29A 0.9600 .
C29 H29B 0.9600 .
C29 H29C 0.9600 .
C30 N10 1.090(8) .
C30 C31 1.459(16) .
C31 H31A 0.9600 .
C31 H31B 0.9600 .
C31 H31C 0.9600 .
C32 N11 1.091(11) .
C32 C33 1.592(15) .
C33 H33A 0.9600 .
C33 H33B 0.9600 .
C33 H33C 0.9600 .
N1 Cu1 2.041(4) .
N2 N3 1.346(5) .
N2 Cu1 1.957(4) .
N4 Cu1 2.017(4) .
N5 Cu2 2.015(4) .
N6 N7 1.341(5) .
N7 Cu2 1.955(4) .
N8 Cu2 1.986(4) .
N9 Cu1 2.022(4) .
N10 Cu1 2.089(5) .
N11 Cu2 2.153(5) .
O4 Cu2 2.024(5) .
